data_7215220
loop_
_publ_author_name
'Gubaidullin, Aidar T.'
'Samigullina, Aida I.'
'Bredikhina, Zemfira A.'
'Bredikhin, Alexander A.'

_publ_section_title
;
 Crystal structure of chiral ortho-alkyl phenyl ethers of glycerol: true
 racemic compound, normal, false and anomalous conglomerates within the
 single five-membered family
;
_journal_issue 29
_journal_name_full CrystEngComm
_journal_page_first 6716
_journal_paper_doi 10.1039/c4ce00519h
_journal_volume 16
_journal_year 2014
_chemical_absolute_configuration rm
_chemical_formula_moiety 'C11 H16 O3'
_chemical_formula_sum 'C11 H16 O3'
_chemical_formula_weight 196.24
_chemical_name_systematic
;
 ?
;
_space_group_IT_number 19
_symmetry_cell_setting orthorhombic
_symmetry_Int_Tables_number 19
_symmetry_space_group_name_Hall 'P 2ac 2ab'
_symmetry_space_group_name_H-M 'P 21 21 21'
_atom_sites_solution_hydrogens geom
_atom_sites_solution_primary direct
_atom_sites_solution_secondary difmap
_audit_creation_method SHELXL-97
_cell_angle_alpha 90.00
_cell_angle_beta 90.00
_cell_angle_gamma 90.00
_cell_formula_units_Z 4
_cell_length_a 5.0871(13)
_cell_length_b 7.5857(19)
_cell_length_c 26.719(7)
_cell_measurement_reflns_used 2214
_cell_measurement_temperature 296(2)
_cell_measurement_theta_max 26.99
_cell_measurement_theta_min 2.79
_cell_volume 1031.1(5)
_computing_cell_refinement 'APEX2 v2008.6-1 (Bruker AXS)'
_computing_data_collection 'Bruker SMART'
_computing_data_reduction 'SAINT V7.34A (Bruker AXS, 2006)'
_computing_molecular_graphics 'Ortep-3 for Windows (Farrugia, 1997)'
_computing_publication_material 'WinGX publication routines (Farrugia, 1999)'
_computing_structure_refinement 'SHELXL-97 (Sheldrick, 1997)'
_computing_structure_solution 'SHELXS-97 (Sheldrick, 1990)'
_diffrn_ambient_temperature 296(2)
_diffrn_measured_fraction_theta_full 0.991
_diffrn_measured_fraction_theta_max 0.991
_diffrn_measurement_device_type 'Bruker APEX-II CCD'
_diffrn_measurement_method 'phi and omega scans'
_diffrn_radiation_source 'fine-focus sealed tube'
_diffrn_radiation_type MoK\a
_diffrn_radiation_wavelength 0.71073
_diffrn_reflns_av_R_equivalents 0.0436
_diffrn_reflns_av_sigmaI/netI 0.0403
_diffrn_reflns_limit_h_max 6
_diffrn_reflns_limit_h_min -6
_diffrn_reflns_limit_k_max 9
_diffrn_reflns_limit_k_min -6
_diffrn_reflns_limit_l_max 29
_diffrn_reflns_limit_l_min -34
_diffrn_reflns_number 5567
_diffrn_reflns_theta_full 27.49
_diffrn_reflns_theta_max 27.49
_diffrn_reflns_theta_min 2.79
_exptl_absorpt_coefficient_mu 0.091
_exptl_absorpt_correction_T_max 0.9865
_exptl_absorpt_correction_T_min 0.9434
_exptl_absorpt_correction_type multi-scan
_exptl_absorpt_process_details
;
North A.C.T., Phillips D.C. & Mathews F.S. (1968) Acta. Cryst. A24, 351
Number of psi-scan sets used was   7
Theta correction was applied.
Averaged transmission function was used.
No Fourier smoothing was applied.
;
_exptl_crystal_colour colourless
_exptl_crystal_density_diffrn 1.264
_exptl_crystal_density_method 'not measured'
_exptl_crystal_description prism
_exptl_crystal_F_000 424
_exptl_crystal_size_max 0.65
_exptl_crystal_size_mid 0.34
_exptl_crystal_size_min 0.15
_refine_diff_density_max 0.170
_refine_diff_density_min -0.152
_refine_diff_density_rms 0.036
_refine_ls_extinction_method none
_refine_ls_goodness_of_fit_ref 1.051
_refine_ls_hydrogen_treatment mixed
_refine_ls_matrix_type full
_refine_ls_number_parameters 191
_refine_ls_number_reflns 2324
_refine_ls_number_restraints 0
_refine_ls_restrained_S_all 1.051
_refine_ls_R_factor_all 0.0563
_refine_ls_R_factor_gt 0.0477
_refine_ls_shift/su_max 0.000
_refine_ls_shift/su_mean 0.000
_refine_ls_structure_factor_coef Fsqd
_refine_ls_weighting_details 'calc w=1/[\s^2^(Fo^2^)+(0.0459P)^2^+0.2905P] where P=(Fo^2^+2Fc^2^)/3'
_refine_ls_weighting_scheme calc
_refine_ls_wR_factor_gt 0.1128
_refine_ls_wR_factor_ref 0.1176
_reflns_number_gt 2007
_reflns_number_total 2324
_reflns_threshold_expression >2sigma(I)
_cod_data_source_file c4ce00519h1.cif
_cod_data_source_block bredikh_sm9
_cod_depositor_comments
;
The following automatic conversions were performed:

'_symmetry_cell_setting' value 'Orthorhombic' changed to
'orthorhombic' according to
/usr/data/users/saulius/crontab/automatic-downloads/rss-feeds/RSC/lib/dictionaries/cif_core.dic
dictionary named 'cif_core.dic' version 2.4.2 from 2011-04-26.

Automatic conversion script
Id: cif_fix_values 2281 2013-09-26 08:29:07Z andrius 

 Adding full bibliography for 7215219--7215224.cif.
;
_cod_original_cell_volume 1031.1(4)
_cod_database_code 7215220

loop_
_symmetry_equiv_pos_as_xyz
'x, y, z'
'-x+1/2, -y, z+1/2'
'-x, y+1/2, -z+1/2'
'x+1/2, -y+1/2, -z'

loop_
_atom_site_label
_atom_site_type_symbol
_atom_site_fract_x
_atom_site_fract_y
_atom_site_fract_z
_atom_site_U_iso_or_equiv
_atom_site_adp_type
_atom_site_occupancy
_atom_site_symmetry_multiplicity
_atom_site_calc_flag
O2 O -0.2531(3) 0.52133(19) 0.77294(6) 0.0415(4) Uani 1 1 d
O1 O 0.2723(3) 0.6978(2) 0.77443(7) 0.0492(4) Uani 1 1 d
C3 C 0.0663(4) 0.3917(3) 0.82466(8) 0.0347(4) Uani 1 1 d
C2 C -0.0966(4) 0.5562(3) 0.81624(7) 0.0314(4) Uani 1 1 d
C1 C 0.0682(4) 0.7204(3) 0.81050(9) 0.0388(5) Uani 1 1 d
O3 O 0.2290(3) 0.42438(19) 0.86694(5) 0.0401(4) Uani 1 1 d
C5 C 0.5647(4) 0.3353(3) 0.92151(7) 0.0342(4) Uani 1 1 d
C9 C 0.4096(5) 0.1297(3) 0.85821(9) 0.0411(5) Uani 1 1 d
C10 C 0.5402(4) 0.5128(3) 0.94649(8) 0.0410(5) Uani 1 1 d
C8 C 0.5897(5) 0.0051(3) 0.87498(9) 0.0473(5) Uani 1 1 d
C4 C 0.3980(4) 0.2932(3) 0.88140(7) 0.0339(4) Uani 1 1 d
C7 C 0.7564(5) 0.0437(3) 0.91387(9) 0.0490(5) Uani 1 1 d
C6 C 0.7436(5) 0.2076(3) 0.93681(8) 0.0442(5) Uani 1 1 d
C11 C 0.7645(6) 0.5656(5) 0.98017(14) 0.0653(8) Uani 1 1 d
H2 H -0.408(6) 0.566(4) 0.7741(9) 0.053(7) Uiso 1 1 d
H20 H -0.224(4) 0.579(3) 0.8468(7) 0.039(6) Uiso 1 1 d
H32 H -0.048(5) 0.290(3) 0.8299(8) 0.049(6) Uiso 1 1 d
H31 H 0.178(5) 0.372(3) 0.7953(9) 0.050(7) Uiso 1 1 d
H9 H 0.300(5) 0.103(3) 0.8309(9) 0.052(7) Uiso 1 1 d
H6 H 0.872(5) 0.240(4) 0.9638(9) 0.056(7) Uiso 1 1 d
H1 H 0.283(6) 0.788(4) 0.7580(10) 0.059(8) Uiso 1 1 d
H12 H 0.152(5) 0.743(3) 0.8451(9) 0.054(7) Uiso 1 1 d
H11 H -0.048(5) 0.815(4) 0.8007(9) 0.058(7) Uiso 1 1 d
H8 H 0.594(6) -0.108(4) 0.8581(9) 0.060(7) Uiso 1 1 d
H7 H 0.886(6) -0.046(4) 0.9255(9) 0.067(8) Uiso 1 1 d
H14 H 0.368(5) 0.513(3) 0.9668(9) 0.055(7) Uiso 1 1 d
H13 H 0.515(4) 0.602(3) 0.9206(9) 0.047(7) Uiso 1 1 d
H15 H 0.735(6) 0.685(4) 0.9938(11) 0.072(9) Uiso 1 1 d
H16 H 0.926(7) 0.572(4) 0.9583(11) 0.078(9) Uiso 1 1 d
H17 H 0.790(7) 0.487(5) 1.0066(13) 0.096(13) Uiso 1 1 d

loop_
_atom_site_aniso_label
_atom_site_aniso_U_11
_atom_site_aniso_U_22
_atom_site_aniso_U_33
_atom_site_aniso_U_23
_atom_site_aniso_U_13
_atom_site_aniso_U_12
O2 0.0319(7) 0.0443(8) 0.0482(8) -0.0079(7) -0.0082(7) 0.0081(7)
O1 0.0363(8) 0.0456(9) 0.0658(11) 0.0193(8) 0.0103(8) 0.0079(8)
C3 0.0322(9) 0.0312(10) 0.0407(11) 0.0004(8) -0.0039(9) 0.0013(8)
C2 0.0280(8) 0.0313(9) 0.0350(9) -0.0009(8) -0.0017(8) 0.0038(8)
C1 0.0376(10) 0.0312(10) 0.0478(12) 0.0014(9) -0.0003(10) 0.0031(9)
O3 0.0433(8) 0.0333(7) 0.0438(8) -0.0036(6) -0.0124(7) 0.0086(7)
C5 0.0315(9) 0.0370(10) 0.0342(10) 0.0042(8) 0.0027(8) 0.0009(8)
C9 0.0391(11) 0.0347(11) 0.0496(12) -0.0022(9) 0.0001(10) -0.0018(10)
C10 0.0370(11) 0.0436(12) 0.0423(11) -0.0049(10) -0.0007(9) 0.0018(9)
C8 0.0478(12) 0.0335(11) 0.0607(14) -0.0013(11) 0.0047(12) 0.0046(11)
C4 0.0309(9) 0.0321(10) 0.0388(10) 0.0034(8) 0.0017(8) 0.0016(9)
C7 0.0454(11) 0.0414(12) 0.0601(14) 0.0079(10) -0.0008(12) 0.0126(12)
C6 0.0414(11) 0.0475(12) 0.0439(12) 0.0079(10) -0.0041(10) 0.0068(12)
C11 0.0449(14) 0.0675(18) 0.084(2) -0.0264(18) -0.0146(16) 0.0014(16)

loop_
_atom_type_symbol
_atom_type_description
_atom_type_scat_dispersion_real
_atom_type_scat_dispersion_imag
_atom_type_scat_source
C C 0.0033 0.0016 'International Tables Vol C Tables 4.2.6.8 and 6.1.1.4'
H H 0.0000 0.0000 'International Tables Vol C Tables 4.2.6.8 and 6.1.1.4'
O O 0.0106 0.0060 'International Tables Vol C Tables 4.2.6.8 and 6.1.1.4'

loop_
_geom_angle_atom_site_label_1
_geom_angle_atom_site_label_2
_geom_angle_atom_site_label_3
_geom_angle
C2 O2 H2 114.1(16)
C1 O1 H1 108(2)
O3 C3 C2 107.02(16)
O3 C3 H32 111.7(13)
C2 C3 H32 110.2(15)
O3 C3 H31 108.9(14)
C2 C3 H31 108.8(15)
H32 C3 H31 110(2)
O2 C2 C1 112.32(16)
O2 C2 C3 105.83(15)
C1 C2 C3 113.03(16)
O2 C2 H20 108.4(11)
C1 C2 H20 106.5(12)
C3 C2 H20 110.7(12)
O1 C1 C2 111.92(18)
O1 C1 H12 109.0(14)
C2 C1 H12 105.8(15)
O1 C1 H11 110.7(15)
C2 C1 H11 107.4(17)
H12 C1 H11 112(2)
C4 O3 C3 117.54(15)
C6 C5 C4 117.48(19)
C6 C5 C10 123.1(2)
C4 C5 C10 119.40(18)
C4 C9 C8 119.5(2)
C4 C9 H9 121.0(15)
C8 C9 H9 119.6(15)
C11 C10 C5 116.0(2)
C11 C10 H14 109.1(14)
C5 C10 H14 107.8(15)
C11 C10 H13 109.9(14)
C5 C10 H13 108.3(14)
H14 C10 H13 105.1(19)
C7 C8 C9 120.4(2)
C7 C8 H8 121.8(16)
C9 C8 H8 117.9(17)
O3 C4 C9 123.34(18)
O3 C4 C5 115.42(17)
C9 C4 C5 121.24(19)
C8 C7 C6 119.8(2)
C8 C7 H7 119.9(16)
C6 C7 H7 120.3(16)
C7 C6 C5 121.7(2)
C7 C6 H6 120.5(16)
C5 C6 H6 117.7(16)
C10 C11 H15 110.3(18)
C10 C11 H16 106.5(17)
H15 C11 H16 107(3)
C10 C11 H17 113(2)
H15 C11 H17 109(3)
H16 C11 H17 111(3)

loop_
_geom_bond_atom_site_label_1
_geom_bond_atom_site_label_2
_geom_bond_distance
O2 C2 1.429(2)
O2 H2 0.86(3)
O1 C1 1.427(3)
O1 H1 0.81(3)
C3 O3 1.422(2)
C3 C2 1.515(3)
C3 H32 0.97(3)
C3 H31 0.98(2)
C2 C1 1.510(3)
C2 H20 1.06(2)
C1 H12 1.03(3)
C1 H11 0.97(3)
O3 C4 1.371(2)
C5 C6 1.391(3)
C5 C4 1.403(3)
C5 C10 1.508(3)
C9 C4 1.388(3)
C9 C8 1.391(3)
C9 H9 0.94(2)
C10 C11 1.507(3)
C10 H14 1.03(3)
C10 H13 0.98(3)
C8 C7 1.373(3)
C8 H8 0.97(3)
C7 C6 1.387(3)
C7 H7 0.99(3)
C6 H6 1.00(2)
C11 H15 0.99(3)
C11 H16 1.01(3)
C11 H17 0.93(4)

loop_
_geom_torsion_atom_site_label_1
_geom_torsion_atom_site_label_2
_geom_torsion_atom_site_label_3
_geom_torsion_atom_site_label_4
_geom_torsion
O3 C3 C2 O2 178.62(15)
O3 C3 C2 C1 55.3(2)
O2 C2 C1 O1 -69.2(2)
C3 C2 C1 O1 50.5(2)
C2 C3 O3 C4 -179.19(16)
C6 C5 C10 C11 15.5(3)
C4 C5 C10 C11 -165.6(2)
C4 C9 C8 C7 -0.6(4)
C3 O3 C4 C9 -2.7(3)
C3 O3 C4 C5 176.57(17)
C8 C9 C4 O3 179.2(2)
C8 C9 C4 C5 0.0(3)
C6 C5 C4 O3 -178.66(18)
C10 C5 C4 O3 2.4(3)
C6 C5 C4 C9 0.6(3)
C10 C5 C4 C9 -178.3(2)
C9 C8 C7 C6 0.5(4)
C8 C7 C6 C5 0.1(4)
C4 C5 C6 C7 -0.7(3)
C10 C5 C6 C7 178.2(2)
